data_7246019
loop_
_publ_author_name
'Bosits, Mikl\'os H.'
'Bereczki, Laura'
'Bombicz, Petra'
'Szalay, Zs\'ofia'
'Pataki, Hajnalka'
'Demeter, \'Ad\'am'

_publ_section_title
;
 Design of diastereomeric salt resolution via multicomponent system
 characterization: a case study with hydrate formation
;
_journal_issue 4
_journal_name_full CrystEngComm
_journal_page_first 641
_journal_page_last 652
_journal_paper_doi 10.1039/D2CE01490D
_journal_volume 25
_journal_year 2023
_chemical_formula_moiety 'C8 H17 N O2, H2 O'
_chemical_formula_sum 'C8 H19 N O3'
_chemical_formula_weight 177.24
_chemical_name_common pregabalin
_chemical_name_systematic '3-(aminomethyl)-5-methylhexanoic acid'
_space_group_crystal_system triclinic
_space_group_IT_number 2
_space_group_name_Hall '-P 1'
_space_group_name_H-M_alt 'P -1'
_atom_sites_solution_hydrogens mixed
_atom_sites_solution_primary direct
_atom_sites_solution_secondary difmap
_audit_creation_method SHELXL-2018/3
_audit_update_record
;
2022-10-26 deposited with the CCDC.	2022-12-19 downloaded from the CCDC.
;
_cell_angle_alpha 85.660(2)
_cell_angle_beta 80.031(2)
_cell_angle_gamma 74.466(2)
_cell_formula_units_Z 2
_cell_length_a 6.100(2)
_cell_length_b 6.259(2)
_cell_length_c 15.420(2)
_cell_measurement_reflns_used 7429
_cell_measurement_temperature 143(2)
_cell_measurement_theta_max 25.490
_cell_measurement_theta_min 3.380
_cell_volume 558.4(3)
_computing_cell_refinement
;
RAPID-AUTO (Rigaku Corp., Tokyo, Japan, 2015)
;
_computing_data_collection
;
RAPID-AUTO (Rigaku Corp., Tokyo, Japan, 2015)
;
_computing_data_reduction
;
RAPID-AUTO (Rigaku Corp., Tokyo, Japan, 2015)
;
_computing_structure_refinement 'SHELXL-2018/3 (Sheldrick, 2018)'
_computing_structure_solution
;
M.C. Burla  J. Appl. Cryst. (2015). 48, 306--309
;
_diffrn_ambient_temperature 143(2)
_diffrn_detector_area_resol_mean 10.0000
_diffrn_measured_fraction_theta_full 0.999
_diffrn_measured_fraction_theta_max 0.998
_diffrn_measurement_device RAXIS-RAPID
_diffrn_measurement_method dtprofit.ref
_diffrn_radiation_detector RX
_diffrn_radiation_type MoK\a
_diffrn_radiation_wavelength 0.71073
_diffrn_reflns_av_R_equivalents 0.1050
_diffrn_reflns_av_unetI/netI 0.0969
_diffrn_reflns_Laue_measured_fraction_full 0.999
_diffrn_reflns_Laue_measured_fraction_max 0.998
_diffrn_reflns_limit_h_max 7
_diffrn_reflns_limit_h_min -7
_diffrn_reflns_limit_k_max 7
_diffrn_reflns_limit_k_min -7
_diffrn_reflns_limit_l_max 18
_diffrn_reflns_limit_l_min -18
_diffrn_reflns_number 10890
_diffrn_reflns_point_group_measured_fraction_full 0.999
_diffrn_reflns_point_group_measured_fraction_max 0.998
_diffrn_reflns_theta_full 25.242
_diffrn_reflns_theta_max 25.349
_diffrn_reflns_theta_min 3.380
_diffrn_source 'Sealed Tube'
_exptl_absorpt_coefficient_mu 0.079
_exptl_absorpt_correction_T_max 0.990
_exptl_absorpt_correction_T_min 0.928
_exptl_absorpt_correction_type numerical
_exptl_absorpt_process_details
;
  NUMABS, Numerical Absorption correction Program (T.Higashi, 2011)
;
_exptl_crystal_colour colorless
_exptl_crystal_density_diffrn 1.054
_exptl_crystal_description platelet
_exptl_crystal_F_000 196
_exptl_crystal_recrystallization_method 'Re-crystallisation from solvent: water'
_exptl_crystal_size_max 1.7
_exptl_crystal_size_mid 0.9
_exptl_crystal_size_min 0.3
_exptl_transmission_factor_max 0.99010
_exptl_transmission_factor_min 0.92840
_refine_diff_density_max 0.324
_refine_diff_density_min -0.242
_refine_diff_density_rms 0.065
_refine_ls_extinction_method none
_refine_ls_goodness_of_fit_ref 1.162
_refine_ls_hydrogen_treatment hetero
_refine_ls_matrix_type full
_refine_ls_number_parameters 140
_refine_ls_number_reflns 2043
_refine_ls_number_restraints 19
_refine_ls_restrained_S_all 1.159
_refine_ls_R_factor_all 0.1286
_refine_ls_R_factor_gt 0.0921
_refine_ls_shift/su_max 0.127
_refine_ls_shift/su_mean 0.015
_refine_ls_structure_factor_coef Fsqd
_refine_ls_weighting_details 'w=1/[\s^2^(Fo^2^)+(0.1029P)^2^+0.4361P] where P=(Fo^2^+2Fc^2^)/3'
_refine_ls_weighting_scheme calc
_refine_ls_wR_factor_gt 0.2419
_refine_ls_wR_factor_ref 0.2678
_reflns_Friedel_coverage 0.000
_reflns_number_gt 1395
_reflns_number_total 2043
_reflns_threshold_expression 'I > 2\s(I)'
_cod_data_source_file d2ce01490d2.cif
_cod_data_source_block pregabalin
_cod_depositor_comments 'Adding full bibliography for 7246019.cif.'
_cod_database_code 7246019
_shelx_shelxl_version_number 2018/3
_shelx_space_group_comment
;
The symmetry employed for this shelxl refinement is uniquely defined
by the following loop, which should always be used as a source of
symmetry information in preference to the above space-group names.
They are only intended as comments.
;
_shelx_estimated_absorpt_t_min 0.877
_shelx_estimated_absorpt_t_max 0.977

loop_
_space_group_symop_operation_xyz
'x, y, z'
'-x, -y, -z'

loop_
_atom_site_label
_atom_site_type_symbol
_atom_site_fract_x
_atom_site_fract_y
_atom_site_fract_z
_atom_site_U_iso_or_equiv
_atom_site_adp_type
_atom_site_occupancy
_atom_site_site_symmetry_order
_atom_site_calc_flag
_atom_site_refinement_flags_posn
_atom_site_refinement_flags_adp
_atom_site_refinement_flags_occupancy
_atom_site_disorder_assembly
_atom_site_disorder_group
O1 O 0.0249(4) 1.1932(4) 0.3717(2) 0.0566(9) Uani 1 1 d . . . . .
O2 O -0.1880(4) 0.9569(4) 0.3714(2) 0.0525(8) Uani 1 1 d . . . . .
O3 O 0.7187(5) 0.5674(5) 0.4451(2) 0.0521(8) Uani 1 1 d G . . . .
H3A H 0.825942 0.466801 0.418081 0.078 Uiso 1 1 d G U . . .
N1 N 0.4277(5) 0.3114(5) 0.3774(2) 0.0445(9) Uani 1 1 d . . . . .
H1A H 0.410944 0.394717 0.425137 0.053 Uiso 1 1 calc R U . . .
H1B H 0.555917 0.196183 0.376650 0.053 Uiso 1 1 calc R U . . .
H1C H 0.301726 0.257899 0.380358 0.053 Uiso 1 1 calc R U . . .
C1 C 0.0015(6) 0.9990(6) 0.3700(3) 0.0427(9) Uani 1 1 d . . . . .
C3 C 0.2435(6) 0.6488(6) 0.2924(3) 0.0457(10) Uani 1 1 d . . . . .
H3 H 0.102118 0.592804 0.300243 0.055 Uiso 1 1 calc R U . . .
C4 C 0.4512(6) 0.4499(6) 0.2964(3) 0.0477(10) Uani 1 1 d . . . . .
H4A H 0.471995 0.357522 0.244729 0.057 Uiso 1 1 calc R U . . .
H4B H 0.591127 0.503767 0.292724 0.057 Uiso 1 1 calc R U . . .
C2 C 0.2174(6) 0.8060(6) 0.3671(3) 0.0497(10) Uani 1 1 d . . . . .
H2A H 0.210737 0.721528 0.424021 0.060 Uiso 1 1 calc R U . . .
H2B H 0.354722 0.865554 0.359452 0.060 Uiso 1 1 calc R U . . .
C5 C 0.2647(8) 0.7675(8) 0.2032(3) 0.0634(13) Uani 1 1 d . . . . .
H5A H 0.415891 0.803248 0.191721 0.076 Uiso 1 1 calc R U . . .
H5B H 0.144340 0.910060 0.206767 0.076 Uiso 1 1 calc R U . . .
C6 C 0.2441(11) 0.6454(11) 0.1240(3) 0.0896(18) Uani 1 1 d D U . . .
H6A H 0.381210 0.514313 0.121437 0.107 Uiso 0.53(6) 1 calc R U P A 1
H6B H 0.338536 0.487959 0.119383 0.107 Uiso 0.47(6) 1 calc R U P A 2
C7 C 0.286(9) 0.759(8) 0.0335(16) 0.098(9) Uani 0.53(6) 1 d D U P A 1
H7A H 0.450773 0.749738 0.016994 0.147 Uiso 0.53(6) 1 calc R U P A 1
H7B H 0.198241 0.914598 0.035885 0.147 Uiso 0.53(6) 1 calc R U P A 1
H7C H 0.236313 0.684013 -0.010226 0.147 Uiso 0.53(6) 1 calc R U P A 1
C8 C 0.042(5) 0.536(6) 0.1376(18) 0.115(7) Uani 0.53(6) 1 d . U P A 1
H8A H 0.036498 0.470281 0.082550 0.173 Uiso 0.53(6) 1 calc R U P A 1
H8B H -0.102897 0.647800 0.155076 0.173 Uiso 0.53(6) 1 calc R U P A 1
H8C H 0.064173 0.419358 0.183927 0.173 Uiso 0.53(6) 1 calc R U P A 1
C7' C 0.307(12) 0.810(9) 0.044(2) 0.113(15) Uani 0.47(6) 1 d . U P A 2
H7'A H 0.183662 0.948269 0.046700 0.170 Uiso 0.47(6) 1 calc R U P A 2
H7'B H 0.321885 0.739531 -0.011970 0.170 Uiso 0.47(6) 1 calc R U P A 2
H7'C H 0.452324 0.842537 0.049085 0.170 Uiso 0.47(6) 1 calc R U P A 2
C8' C -0.022(8) 0.680(15) 0.1320(18) 0.149(19) Uani 0.47(6) 1 d . . P A 2
H8'A H -0.058444 0.641591 0.076522 0.224 Uiso 0.47(6) 1 calc R U P A 2
H8'B H -0.101276 0.835240 0.144413 0.224 Uiso 0.47(6) 1 calc R U P A 2
H8'C H -0.074447 0.584090 0.179955 0.224 Uiso 0.47(6) 1 calc R U P A 2
H3B H 0.763(11) 0.691(12) 0.414(4) 0.12(2) Uiso 1 1 d . . . . .

loop_
_atom_site_aniso_label
_atom_site_aniso_U_11
_atom_site_aniso_U_22
_atom_site_aniso_U_33
_atom_site_aniso_U_23
_atom_site_aniso_U_13
_atom_site_aniso_U_12
O1 0.0347(15) 0.0357(14) 0.101(2) -0.0041(14) -0.0105(14) -0.0118(11)
O2 0.0339(15) 0.0357(14) 0.088(2) 0.0004(13) -0.0104(13) -0.0102(11)
O3 0.0404(16) 0.0446(16) 0.0695(19) 0.0011(14) 0.0003(13) -0.0147(12)
N1 0.0284(16) 0.0348(16) 0.072(2) -0.0052(15) -0.0096(14) -0.0087(12)
C1 0.033(2) 0.037(2) 0.060(2) -0.0007(16) -0.0104(16) -0.0098(15)
C3 0.0323(19) 0.039(2) 0.064(3) 0.0001(18) -0.0069(17) -0.0068(15)
C4 0.0299(19) 0.041(2) 0.070(3) -0.0027(18) -0.0032(17) -0.0079(16)
C2 0.033(2) 0.044(2) 0.073(3) -0.0055(19) -0.0143(18) -0.0080(16)
C5 0.052(3) 0.056(3) 0.073(3) 0.012(2) -0.006(2) -0.006(2)
C6 0.101(5) 0.102(4) 0.057(3) 0.002(3) -0.004(3) -0.018(4)
C7 0.115(12) 0.098(16) 0.072(13) 0.005(11) -0.020(10) -0.011(11)
C8 0.149(15) 0.139(17) 0.077(11) -0.012(11) -0.051(9) -0.046(14)
C7' 0.15(3) 0.12(2) 0.042(9) -0.004(12) 0.010(13) 0.010(18)
C8' 0.13(2) 0.27(5) 0.090(13) 0.05(2) -0.058(14) -0.12(3)

loop_
_atom_type_symbol
_atom_type_description
_atom_type_scat_dispersion_real
_atom_type_scat_dispersion_imag
_atom_type_scat_source
C C 0.0033 0.0016 'International Tables Vol C Tables 4.2.6.8 and 6.1.1.4'
H H 0.0000 0.0000 'International Tables Vol C Tables 4.2.6.8 and 6.1.1.4'
N N 0.0061 0.0033 'International Tables Vol C Tables 4.2.6.8 and 6.1.1.4'
O O 0.0106 0.0060 'International Tables Vol C Tables 4.2.6.8 and 6.1.1.4'

loop_
_geom_angle_atom_site_label_1
_geom_angle_atom_site_label_2
_geom_angle_atom_site_label_3
_geom_angle
_geom_angle_site_symmetry_1
_geom_angle_site_symmetry_3
_geom_angle_publ_flag
H3A O3 H3B 97.1 . . ?
C4 N1 H1A 109.5 . . ?
C4 N1 H1B 109.5 . . ?
H1A N1 H1B 109.5 . . ?
C4 N1 H1C 109.5 . . ?
H1A N1 H1C 109.5 . . ?
H1B N1 H1C 109.5 . . ?
O2 C1 O1 123.6(3) . . ?
O2 C1 C2 118.5(3) . . ?
O1 C1 C2 117.8(3) . . ?
C5 C3 C4 110.4(3) . . ?
C5 C3 C2 111.4(3) . . ?
C4 C3 C2 110.5(3) . . ?
C5 C3 H3 108.1 . . ?
C4 C3 H3 108.1 . . ?
C2 C3 H3 108.1 . . ?
N1 C4 C3 113.0(3) . . ?
N1 C4 H4A 109.0 . . ?
C3 C4 H4A 109.0 . . ?
N1 C4 H4B 109.0 . . ?
C3 C4 H4B 109.0 . . ?
H4A C4 H4B 107.8 . . ?
C1 C2 C3 112.5(3) . . ?
C1 C2 H2A 109.1 . . ?
C3 C2 H2A 109.1 . . ?
C1 C2 H2B 109.1 . . ?
C3 C2 H2B 109.1 . . ?
H2A C2 H2B 107.8 . . ?
C3 C5 C6 117.1(4) . . ?
C3 C5 H5A 108.0 . . ?
C6 C5 H5A 108.0 . . ?
C3 C5 H5B 108.0 . . ?
C6 C5 H5B 108.0 . . ?
H5A C5 H5B 107.3 . . ?
C8 C6 C7 115(2) . . ?
C8 C6 C5 115.3(9) . . ?
C7 C6 C5 117(2) . . ?
C5 C6 C8' 103(2) . . ?
C5 C6 C7' 101(2) . . ?
C8' C6 C7' 105(3) . . ?
C8 C6 H6A 102.4 . . ?
C7 C6 H6A 102.4 . . ?
C5 C6 H6A 102.5 . . ?
C5 C6 H6B 115.5 . . ?
C8' C6 H6B 115.3 . . ?
C7' C6 H6B 115.6 . . ?
C6 C7 H7A 109.5 . . ?
C6 C7 H7B 109.4 . . ?
H7A C7 H7B 109.5 . . ?
C6 C7 H7C 109.6 . . ?
H7A C7 H7C 109.5 . . ?
H7B C7 H7C 109.5 . . ?
C6 C8 H8A 109.4 . . ?
C6 C8 H8B 109.4 . . ?
H8A C8 H8B 109.5 . . ?
C6 C8 H8C 109.6 . . ?
H8A C8 H8C 109.5 . . ?
H8B C8 H8C 109.5 . . ?
C6 C7' H7'A 109.5 . . ?
C6 C7' H7'B 109.5 . . ?
H7'A C7' H7'B 109.5 . . ?
C6 C7' H7'C 109.4 . . ?
H7'A C7' H7'C 109.5 . . ?
H7'B C7' H7'C 109.5 . . ?
C6 C8' H8'A 109.6 . . ?
C6 C8' H8'B 109.2 . . ?
H8'A C8' H8'B 109.5 . . ?
C6 C8' H8'C 109.6 . . ?
H8'A C8' H8'C 109.5 . . ?
H8'B C8' H8'C 109.5 . . ?

loop_
_geom_bond_atom_site_label_1
_geom_bond_atom_site_label_2
_geom_bond_distance
_geom_bond_site_symmetry_2
_geom_bond_publ_flag
O1 C1 1.264(5) . ?
O2 C1 1.249(4) . ?
O3 H3A 0.8501 . ?
O3 H3B 0.95(7) . ?
N1 C4 1.474(5) . ?
N1 H1A 0.9100 . ?
N1 H1B 0.9100 . ?
N1 H1C 0.9100 . ?
C1 C2 1.527(5) . ?
C3 C5 1.515(6) . ?
C3 C4 1.527(5) . ?
C3 C2 1.532(6) . ?
C3 H3 1.0000 . ?
C4 H4A 0.9900 . ?
C4 H4B 0.9900 . ?
C2 H2A 0.9900 . ?
C2 H2B 0.9900 . ?
C5 C6 1.529(8) . ?
C5 H5A 0.9900 . ?
C5 H5B 0.9900 . ?
C6 C8 1.54(3) . ?
C6 C7 1.529(10) . ?
C6 C8' 1.57(4) . ?
C6 C7' 1.61(3) . ?
C6 H6A 1.0000 . ?
C6 H6B 1.0000 . ?
C7 H7A 0.9800 . ?
C7 H7B 0.9800 . ?
C7 H7C 0.9800 . ?
C8 H8A 0.9800 . ?
C8 H8B 0.9800 . ?
C8 H8C 0.9800 . ?
C7' H7'A 0.9800 . ?
C7' H7'B 0.9800 . ?
C7' H7'C 0.9800 . ?
C8' H8'A 0.9800 . ?
C8' H8'B 0.9800 . ?
C8' H8'C 0.9800 . ?

loop_
_geom_torsion_atom_site_label_1
_geom_torsion_atom_site_label_2
_geom_torsion_atom_site_label_3
_geom_torsion_atom_site_label_4
_geom_torsion
_geom_torsion_site_symmetry_1
_geom_torsion_site_symmetry_2
_geom_torsion_site_symmetry_3
_geom_torsion_site_symmetry_4
_geom_torsion_publ_flag
C5 C3 C4 N1 -173.0(3) . . . . ?
C2 C3 C4 N1 63.3(4) . . . . ?
O2 C1 C2 C3 52.5(5) . . . . ?
O1 C1 C2 C3 -128.2(4) . . . . ?
C5 C3 C2 C1 61.2(4) . . . . ?
C4 C3 C2 C1 -175.8(3) . . . . ?
C4 C3 C5 C6 68.5(5) . . . . ?
C2 C3 C5 C6 -168.3(4) . . . . ?
C3 C5 C6 C8 46.2(18) . . . . ?
C3 C5 C6 C7 -175(2) . . . . ?
C3 C5 C6 C8' 79(3) . . . . ?
C3 C5 C6 C7' -173(2) . . . . ?
